data_4321160
loop_
_publ_author_name
'Nomiya, Kenji'
'Takahashi, Satoshi'
'Noguchi, Ryusuke'
'Nemoto, Satomi'
'Takayama, Toshio'
'Oda, Munehiro'

_publ_contact_author_address
;
     Department of Materials Science, Faculty of science, Kanagawa University
     Tsuchiya, Hiratsuka, Kanagawa 259-1293, Japan
;
_publ_contact_author_email nomiya@info.kanagawa-u.ac.jp
_publ_contact_author_fax +81-463/58-9684
_publ_contact_author_name 'Kenji Nomiya'
_publ_contact_author_phone ' +81-463/59-4111(Ext.2717)'
_publ_section_title
;
 Synthesis and Characterization of Water-Soluble Silver(I) Complexes with
 l-Histidine (H2his) and (S)-(-)-2-Pyrrolidone-5-carboxylic Acid
 (H2pyrrld) Showing a Wide Spectrum of Effective Antibacterial and
 Antifungal Activities. Crystal Structures of Chiral Helical Polymers
 [Ag(Hhis)]n and {[Ag(Hpyrrld)]2}n in the Solid State
;
_journal_name_full 'Inorganic Chemistry'
_journal_page_first 3301
_journal_page_last 3311
_journal_paper_doi 10.1021/ic990526o
_journal_volume 39
_journal_year 2000
_chemical_formula_moiety 'C10 H12 Ag2 N2 O6'
_chemical_formula_sum 'C10 H12 Ag2 N2 O6'
_chemical_formula_weight 471.95
_space_group_IT_number 4
_symmetry_cell_setting monoclinic
_symmetry_Int_Tables_number 4
_symmetry_space_group_name_Hall 'P 2yb'
_symmetry_space_group_name_H-M 'P 1 21 1'
_cell_angle_alpha 90
_cell_angle_beta 95.162(6)
_cell_angle_gamma 90
_cell_formula_units_Z 2
_cell_length_a 5.2051(8)
_cell_length_b 12.736(2)
_cell_length_c 9.773(1)
_cell_measurement_reflns_used 0
_cell_measurement_temperature 296.2
_cell_measurement_theta_max 0.0
_cell_measurement_theta_min 0.0
_cell_volume 645.25(16)
_computing_cell_refinement 'MSC/AFC Diffractometer Control'
_computing_data_collection 'MSC/AFC Diffractometer Control'
_computing_data_reduction 'teXsan for Windows (MSC, 1997)'
_computing_publication_material 'teXsan for Windows (MSC, 1997)'
_computing_structure_refinement 'teXsan for Windows (MSC, 1997)'
_computing_structure_solution 'Direct method (SIR92) '
_diffrn_ambient_temperature 296.2
_diffrn_measurement_device RAXIS-RAPID
_diffrn_orient_matrix_UB_11 -0.01221
_diffrn_orient_matrix_UB_12 -0.07374
_diffrn_orient_matrix_UB_13 0.03395
_diffrn_orient_matrix_UB_21 0.02722
_diffrn_orient_matrix_UB_22 0.02563
_diffrn_orient_matrix_UB_23 0.09694
_diffrn_orient_matrix_UB_31 -0.19058
_diffrn_orient_matrix_UB_32 0.00839
_diffrn_orient_matrix_UB_33 0.00232
_diffrn_radiation_detector 'scintillation counter'
_diffrn_radiation_monochromator graphite
_diffrn_radiation_source 'X-ray tube'
_diffrn_radiation_type 'Mo K\a'
_diffrn_radiation_wavelength 0.7107
_diffrn_reflns_av_R_equivalents 0.03500
_diffrn_reflns_limit_h_max 6
_diffrn_reflns_limit_h_min 0
_diffrn_reflns_limit_k_max 16
_diffrn_reflns_limit_k_min 0
_diffrn_reflns_limit_l_max 12
_diffrn_reflns_limit_l_min -12
_diffrn_reflns_number 1352
_diffrn_reflns_reduction_process 'Lp corrections applied'
_diffrn_reflns_theta_max 27.47
_diffrn_reflns_theta_min 2.09
_diffrn_standards_decay_% 0.00
_diffrn_standards_interval_count 0
_diffrn_standards_number 0
_exptl_absorpt_coefficient_mu 3.053
_exptl_absorpt_correction_type none
_exptl_crystal_colour colorless
_exptl_crystal_density_diffrn 2.429
_exptl_crystal_density_meas ?
_exptl_crystal_description needle
_exptl_crystal_F_000 456.00
_exptl_crystal_size_max 0.20
_exptl_crystal_size_mid 0.06
_exptl_crystal_size_min 0.05
_refine_diff_density_max 0.55
_refine_diff_density_min -0.81
_refine_ls_extinction_method none
_refine_ls_goodness_of_fit_all 1.091
_refine_ls_goodness_of_fit_ref 1.090
_refine_ls_hydrogen_treatment noref
_refine_ls_matrix_type full
_refine_ls_number_constraints 0
_refine_ls_number_parameters 180
_refine_ls_number_reflns 1266
_refine_ls_number_restraints 0
_refine_ls_R_factor_all 0.0262
_refine_ls_R_factor_gt 0.0260
_refine_ls_shift/su_max 0.0100
_refine_ls_shift/su_mean 0.0010
_refine_ls_structure_factor_coef F
_refine_ls_weighting_details 'w = 1/[\s^2^(Fo) + 0.00040|Fo|^2^]'
_refine_ls_weighting_scheme sigma
_refine_ls_wR_factor_all 0.0300
_refine_ls_wR_factor_ref 0.0300
_reflns_number_gt 1266
_reflns_number_total 1352
_reflns_threshold_expression I>2.00\s(I)
_cod_data_source_file ic990526o_2.cif
_cod_data_source_block MS_IC990526O_[Ag(Hpyrrld)]2
_cod_depositor_comments
;
Automatic conversion scripts had previously changed
'_atom_site_refinement_flags' tag values 'd' into 'D' as recommended by
'cif_core.dic' version 2.4.1. However, manual inspection revealed that the
underlying problem was actually related to a wrong tag names inside the 
atom site loop. '_atom_site_calc_flag' tag and '_atom_site_refinement_flags' 
tag were switched after consulting the original paper.

Antanas Vaitkus,
2015-03-28

The following automatic conversions were performed:

'_exptl_crystal_density_meas' value 'not measured' was changed to '?'
- the value is perceived as not measured.

Automatic conversion script
Id: cif_fix_values 3008 2015-01-20 13:52:24Z robertas 
;
_cod_original_cell_volume 645.2(1)
_cod_original_sg_symbol_H-M 'P 21 '
_cod_database_code 4321160

loop_
_symmetry_equiv_pos_as_xyz
'   +x,   +y,   +z'
'   -x,1/2+y,   -z'

loop_
_atom_site_label
_atom_site_fract_x
_atom_site_fract_y
_atom_site_fract_z
_atom_site_U_iso_or_equiv
_atom_site_occupancy
_atom_site_adp_type
_atom_site_calc_flag
_atom_site_refinement_flags
_atom_site_calc_attached_atom
Ag(1a) 1.05273(8) 0.4628 0.61307(4) 0.0403(1) 1.000 Uani d . .
Ag(1) 1.51117(8) 0.40495(5) 0.78790(5) 0.0406(1) 1.000 Uani d . .
O(1) 1.295(1) 0.2593(4) 0.8079(7) 0.061(2) 1.000 Uani d . .
O(1a) 1.2728(9) 0.6033(4) 0.5697(6) 0.050(1) 1.000 Uani d . .
O(2) 0.9256(9) 0.3127(3) 0.7007(4) 0.037(1) 1.000 Uani d . .
O(2a) 1.6303(9) 0.5553(3) 0.6982(5) 0.042(1) 1.000 Uani d . .
O(3) 1.254(1) -0.0653(4) 0.9845(5) 0.058(2) 1.000 Uani d . .
O(3a) 1.2753(9) 0.9518(4) 0.5884(4) 0.043(1) 1.000 Uani d . .
N(1) 1.113(1) 0.0597(4) 0.8288(5) 0.038(1) 1.000 Uani d . .
N(1a) 1.456(1) 0.7984(4) 0.5261(6) 0.041(1) 1.000 Uani d . .
C(2) 1.115(1) 0.0112(5) 0.9505(7) 0.041(2) 1.000 Uani d . .
C(2a) 1.435(1) 0.8796(4) 0.6080(6) 0.036(1) 1.000 Uani d . .
C(3) 0.916(2) 0.0620(6) 1.0317(7) 0.052(2) 1.000 Uani d . .
C(3a) 1.639(2) 0.8704(8) 0.7301(9) 0.067(2) 1.000 Uani d . .
C(4) 0.833(1) 0.1605(6) 0.9534(7) 0.049(2) 1.000 Uani d . .
C(4a) 1.781(2) 0.7738(6) 0.706(1) 0.074(3) 1.000 Uani d . .
C(5) 0.933(1) 0.1468(5) 0.8088(6) 0.034(1) 1.000 Uani d . .
C(5a) 1.636(1) 0.7172(5) 0.5813(7) 0.039(2) 1.000 Uani d . .
C(6) 1.066(1) 0.2485(5) 0.7687(6) 0.033(1) 1.000 Uani d . .
C(6a) 1.500(1) 0.6170(5) 0.6203(6) 0.034(1) 1.000 Uani d . .
H(3) 0.7745 0.0159 1.0374 0.061 1.000 Uiso c . .
H(4) 0.9904 0.0786 1.1213 0.061 1.000 Uiso c . .
H(5) 0.6501 0.1671 0.9460 0.058 1.000 Uiso c . .
H(6) 0.9074 0.2210 0.9986 0.058 1.000 Uiso c . .
H(7) 1.7498 0.9298 0.7336 0.077 1.000 Uiso c . .
H(8) 1.5580 0.8654 0.8126 0.077 1.000 Uiso c . .
H(9) 1.7917 0.7296 0.7834 0.089 1.000 Uiso c . .
H(10) 1.9534 0.7903 0.6835 0.089 1.000 Uiso c . .
H(11) 1.7537 0.7012 0.5152 0.049 1.000 Uiso c . .
H(12) 0.7952 0.1300 0.7424 0.042 1.000 Uiso c . .
H(13) 1.2220 0.0381 0.7597 0.046 1.000 Uiso c . .
H(14) 1.3603 0.7924 0.4383 0.049 1.000 Uiso c . .

loop_
_atom_site_aniso_label
_atom_site_aniso_U_11
_atom_site_aniso_U_22
_atom_site_aniso_U_33
_atom_site_aniso_U_12
_atom_site_aniso_U_13
_atom_site_aniso_U_23
Ag(1a) 0.0362(2) 0.0347(2) 0.0488(2) -0.0069(2) -0.0026(2) 0.0057(2)
Ag(1) 0.0356(2) 0.0335(2) 0.0521(3) -0.0036(2) 0.0011(2) 0.0011(2)
O(1) 0.040(3) 0.041(3) 0.096(4) -0.011(2) -0.019(3) 0.022(3)
O(1a) 0.034(2) 0.038(2) 0.075(3) -0.006(2) -0.006(3) 0.014(2)
O(2) 0.035(2) 0.031(2) 0.044(2) -0.002(2) -0.010(2) 0.010(2)
O(2a) 0.039(2) 0.035(2) 0.052(2) -0.004(2) 0.002(2) 0.009(2)
O(3) 0.082(4) 0.044(3) 0.044(2) 0.020(2) -0.013(3) 0.008(2)
O(3a) 0.044(2) 0.038(2) 0.046(2) 0.007(2) -0.006(2) -0.004(2)
N(1) 0.041(3) 0.035(2) 0.038(2) 0.006(2) -0.003(2) 0.010(2)
N(1a) 0.040(3) 0.036(3) 0.044(3) 0.002(2) -0.010(3) 0.004(2)
C(2) 0.050(4) 0.027(3) 0.044(3) -0.002(2) -0.012(3) 0.005(2)
C(2a) 0.035(3) 0.032(3) 0.040(3) -0.008(2) -0.005(2) 0.001(2)
C(3) 0.061(5) 0.049(4) 0.044(3) -0.002(3) -0.003(3) 0.013(3)
C(3a) 0.058(5) 0.077(6) 0.059(4) 0.007(4) -0.026(4) -0.010(4)
C(4) 0.048(4) 0.055(4) 0.044(3) 0.016(3) 0.009(3) 0.012(3)
C(4a) 0.060(5) 0.039(3) 0.113(7) -0.006(3) -0.056(6) 0.009(4)
C(5) 0.034(3) 0.029(3) 0.038(3) -0.005(2) -0.008(3) 0.004(2)
C(5a) 0.036(3) 0.030(3) 0.050(3) -0.002(3) -0.003(3) 0.011(3)
C(6) 0.026(3) 0.036(3) 0.033(3) -0.004(2) -0.007(2) 0.008(2)
C(6a) 0.038(3) 0.027(3) 0.037(3) -0.001(2) 0.005(3) -0.000(2)

loop_
_atom_type_symbol
_atom_type_oxidation_number
_atom_type_number_in_cell
_atom_type_scat_dispersion_real
_atom_type_scat_dispersion_imag
_atom_type_scat_source
C 0 20 0.002 0.002
;International Tables for Crystallography
(1992, Vol. C, Table 6.1.1.2)
;
H 0 24 0.000 0.000
;International Tables for Crystallography
(1992, Vol. C, Table 6.1.1.2)
;
N 0 4 0.004 0.003
;International Tables for Crystallography
(1992, Vol. C, Table 6.1.1.2)
;
O 0 12 0.008 0.006
;International Tables for Crystallography
(1992, Vol. C, Table 6.1.1.2)
;
Ag 0 4 -1.085 1.101
;International Tables for Crystallography
(1992, Vol. C, Tables 4.2.6.8 and 6.1.1.1)
;

loop_
_geom_angle_atom_site_label_1
_geom_angle_atom_site_label_2
_geom_angle_atom_site_label_3
_geom_angle
_geom_angle_site_symmetry_1
_geom_angle_site_symmetry_2
_geom_angle_site_symmetry_3
_geom_angle_publ_flag
Ag(1) Ag(1a) O(1a) 84.5(1) 1_555 1_555 1_555 yes
Ag(1) Ag(1a) O(2) 79.2(1) 1_555 1_555 1_555 yes
O(1a) Ag(1a) O(2) 163.6(2) 1_555 1_555 1_555 yes
Ag(1a) Ag(1) O(1) 82.3(1) 1_555 1_555 1_555 yes
Ag(1a) Ag(1) O(2a) 78.0(1) 1_555 1_555 1_555 yes
Ag(1a) Ag(1) O(3) 143.7(2) 1_555 1_555 1_555 yes
O(1) Ag(1) O(2a) 158.7(2) 1_555 1_555 1_555 yes
O(1) Ag(1) O(3) 105.5(2) 1_555 1_555 1_555 yes
O(2a) Ag(1) O(3) 95.2(2) 1_555 1_555 1_555 yes
Ag(1) O(1) C(6) 124.1(4) 1_555 1_555 1_555 yes
Ag(1a) O(1a) C(6a) 122.0(4) 1_555 1_555 1_555 yes
Ag(1a) O(2) C(6) 126.1(4) 1_555 1_555 1_555 yes
Ag(1) O(2a) C(6a) 128.9(4) 1_555 1_555 1_555 yes
Ag(1) O(3) C(2) 126.3(4) 2_847 2_847 2_847 ?
C(2) N(1) C(5) 115.1(6) 1_555 1_555 1_555 yes
C(2) N(1) H(13) 122.3 1_555 1_555 1_555 no
C(5) N(1) H(13) 122.6 1_555 1_555 1_555 no
C(2a) N(1a) C(5a) 114.4(5) 1_555 1_555 1_555 yes
C(2a) N(1a) H(14) 123.0 1_555 1_555 1_555 no
C(5a) N(1a) H(14) 122.6 1_555 1_555 1_555 no
O(3) C(2) N(1) 124.0(7) 1_555 1_555 1_555 yes
O(3) C(2) C(3) 127.4(6) 1_555 1_555 1_555 yes
N(1) C(2) C(3) 108.6(6) 1_555 1_555 1_555 yes
O(3a) C(2a) N(1a) 125.2(6) 1_555 1_555 1_555 yes
O(3a) C(2a) C(3a) 125.8(6) 1_555 1_555 1_555 yes
N(1a) C(2a) C(3a) 109.1(6) 1_555 1_555 1_555 yes
C(2) C(3) C(4) 105.5(6) 1_555 1_555 1_555 yes
C(2) C(3) H(3) 109.9 1_555 1_555 1_555 no
C(2) C(3) H(4) 109.7 1_555 1_555 1_555 no
C(4) C(3) H(3) 110.9 1_555 1_555 1_555 no
C(4) C(3) H(4) 110.9 1_555 1_555 1_555 no
H(3) C(3) H(4) 109.9 1_555 1_555 1_555 no
C(2a) C(3a) C(4a) 105.3(7) 1_555 1_555 1_555 yes
C(2a) C(3a) H(7) 110.1 1_555 1_555 1_555 no
C(2a) C(3a) H(8) 109.9 1_555 1_555 1_555 no
C(4a) C(3a) H(7) 111.3 1_555 1_555 1_555 no
C(4a) C(3a) H(8) 110.4 1_555 1_555 1_555 no
H(7) C(3a) H(8) 109.9 1_555 1_555 1_555 no
C(3) C(4) C(5) 105.2(6) 1_555 1_555 1_555 yes
C(3) C(4) H(5) 110.4 1_555 1_555 1_555 no
C(3) C(4) H(6) 110.5 1_555 1_555 1_555 no
C(5) C(4) H(5) 110.7 1_555 1_555 1_555 no
C(5) C(4) H(6) 110.8 1_555 1_555 1_555 no
H(5) C(4) H(6) 109.1 1_555 1_555 1_555 no
C(3a) C(4a) C(5a) 107.4(6) 1_555 1_555 1_555 yes
C(3a) C(4a) H(9) 111.8 1_555 1_555 1_555 no
C(3a) C(4a) H(10) 110.2 1_555 1_555 1_555 no
C(5a) C(4a) H(9) 110.1 1_555 1_555 1_555 no
C(5a) C(4a) H(10) 108.5 1_555 1_555 1_555 no
H(9) C(4a) H(10) 108.8 1_555 1_555 1_555 no
N(1) C(5) C(4) 103.2(5) 1_555 1_555 1_555 yes
N(1) C(5) C(6) 112.1(5) 1_555 1_555 1_555 yes
N(1) C(5) H(12) 111.1 1_555 1_555 1_555 no
C(4) C(5) C(6) 109.4(6) 1_555 1_555 1_555 yes
C(4) C(5) H(12) 110.6 1_555 1_555 1_555 no
C(6) C(5) H(12) 110.2 1_555 1_555 1_555 no
N(1a) C(5a) C(4a) 102.2(5) 1_555 1_555 1_555 yes
N(1a) C(5a) C(6a) 112.8(5) 1_555 1_555 1_555 yes
N(1a) C(5a) H(11) 109.4 1_555 1_555 1_555 no
C(4a) C(5a) C(6a) 113.3(6) 1_555 1_555 1_555 yes
C(4a) C(5a) H(11) 109.6 1_555 1_555 1_555 no
C(6a) C(5a) H(11) 109.4 1_555 1_555 1_555 no
O(1) C(6) O(2) 126.8(6) 1_555 1_555 1_555 yes
O(1) C(6) C(5) 117.5(5) 1_555 1_555 1_555 yes
O(2) C(6) C(5) 115.6(5) 1_555 1_555 1_555 yes
O(1a) C(6a) O(2a) 126.4(6) 1_555 1_555 1_555 yes
O(1a) C(6a) C(5a) 117.4(5) 1_555 1_555 1_555 yes
O(2a) C(6a) C(5a) 116.1(6) 1_555 1_555 1_555 no

loop_
_geom_bond_atom_site_label_1
_geom_bond_atom_site_label_2
_geom_bond_distance
_geom_bond_site_symmetry_1
_geom_bond_site_symmetry_2
_geom_bond_publ_flag
Ag(1a) Ag(1) 2.9022(7) 1_555 1_555 yes
Ag(1a) O(1a) 2.186(5) 1_555 1_555 yes
Ag(1a) O(2) 2.220(4) 1_555 1_555 yes
Ag(1) O(1) 2.188(5) 1_555 1_555 yes
Ag(1) O(2a) 2.217(5) 1_555 1_555 yes
Ag(1) O(3) 2.470(4) 1_555 1_555 yes
O(1) C(6) 1.226(8) 1_555 1_555 yes
O(1a) C(6a) 1.252(8) 1_555 1_555 yes
O(2) C(6) 1.248(7) 1_555 1_555 yes
O(2a) C(6a) 1.251(8) 1_555 1_555 yes
O(3) C(2) 1.239(8) 1_555 1_555 yes
O(3a) C(2a) 1.245(8) 1_555 1_555 yes
N(1) C(2) 1.340(8) 1_555 1_555 yes
N(1) C(5) 1.455(8) 1_555 1_555 yes
N(1) H(13) 0.96 1_555 1_555 no
N(1a) C(2a) 1.318(9) 1_555 1_555 yes
N(1a) C(5a) 1.464(8) 1_555 1_555 yes
N(1a) H(14) 0.95 1_555 1_555 no
C(2) C(3) 1.51(1) 1_555 1_555 yes
C(2a) C(3a) 1.53(1) 1_555 1_555 yes
C(3) C(4) 1.51(1) 1_555 1_555 yes
C(3) H(3) 0.95 1_555 1_555 no
C(3) H(4) 0.95 1_555 1_555 no
C(3a) C(4a) 1.46(1) 1_555 1_555 yes
C(3a) H(7) 0.95 1_555 1_555 no
C(3a) H(8) 0.95 1_555 1_555 no
C(4) C(5) 1.56(1) 1_555 1_555 yes
C(4) H(5) 0.95 1_555 1_555 no
C(4) H(6) 0.95 1_555 1_555 no
C(4a) C(5a) 1.55(1) 1_555 1_555 yes
C(4a) H(9) 0.94 1_555 1_555 no
C(4a) H(10) 0.97 1_555 1_555 no
C(5) C(6) 1.536(9) 1_555 1_555 yes
C(5) H(12) 0.95 1_555 1_555 no
C(5a) C(6a) 1.524(9) 1_555 1_555 yes
C(5a) H(11) 0.95 1_555 1_555 no
